data_7705636
loop_
_publ_author_name
'Saha, Anannya'
'Rajput, Amit'
'Gupta, Puneet'
'Mukherjee, Rabindranath'

_publ_section_title
;
 Probing the electronic structure of [Ru(L<sup>1</sup>)<sub>2</sub>]<sup>
 <i>Z</i> </sup> (<i>z</i> = 0, 1+ and 2+) (H<sub>2</sub>L<sup>1</sup>: a
 tridentate 2-aminophenol derivative) complexes in three ligand redox
 levels.
;
_journal_issue 43
_journal_name_full 'Dalton transactions (Cambridge, England : 2003)'
_journal_page_first 15355
_journal_page_last 15375
_journal_paper_doi 10.1039/d0dt03074k
_journal_volume 49
_journal_year 2020
_chemical_formula_moiety 'C54 H62 N2 O2 Ru S2, F6.05 P, C Cl2 O0.3, 0.7(O1)'
_chemical_formula_sum 'C55 H66 Cl2 F5.99 N2 O3 P Ru S2'
_chemical_formula_weight 1183.96
_space_group_crystal_system monoclinic
_space_group_IT_number 14
_space_group_name_Hall '-P 2yn'
_space_group_name_H-M_alt 'P 1 21/n 1'
_atom_sites_solution_hydrogens geom
_atom_sites_solution_primary dual
_audit_creation_date 2019-06-27
_audit_creation_method
;
Olex2 1.2
(compiled 2018.05.29 svn.r3508 for OlexSys, GUI svn.r5506)
;
_audit_update_record
;
2019-06-27 deposited with the CCDC.	2020-10-07 downloaded from the CCDC.
;
_cell_angle_alpha 90
_cell_angle_beta 110.007(2)
_cell_angle_gamma 90
_cell_formula_units_Z 4
_cell_length_a 15.6743(2)
_cell_length_b 21.9974(2)
_cell_length_c 17.5755(2)
_cell_measurement_reflns_used 21815
_cell_measurement_temperature 298(2)
_cell_measurement_theta_max 66.0830
_cell_measurement_theta_min 3.2660
_cell_volume 5694.21(13)
_computing_cell_refinement 'CrysAlisPro 1.171.38.41 (Rigaku OD, 2015)'
_computing_data_collection 'CrysAlisPro 1.171.38.41 (Rigaku OD, 2015)'
_computing_data_reduction 'CrysAlisPro 1.171.38.41 (Rigaku OD, 2015)'
_computing_molecular_graphics 'Olex2 (Dolomanov et al., 2009)'
_computing_publication_material 'Olex2 (Dolomanov et al., 2009)'
_computing_structure_refinement 'ShelXL (Sheldrick, 2015)'
_computing_structure_solution 'ShelXT (Sheldrick, 2015)'
_diffrn_ambient_temperature 298(2)
_diffrn_detector 'CCD plate'
_diffrn_detector_area_resol_mean 7.9580
_diffrn_detector_type Eos
_diffrn_measured_fraction_theta_full 0.996
_diffrn_measured_fraction_theta_max 0.996
_diffrn_measurement_details
;
List of Runs (angles in degrees, time in seconds):

  # Type    Start    End  Width  t~exp~   \w     \q     \k     \f   Frames
#--------------------------------------------------------------------------
  1  \w    -50.00  64.00   1.00    3.00    --   26.33 -57.00-150.00  114
  2  \w    -17.00 111.00   1.00    3.00    --   26.33  77.00 -30.00  128
  3  \w    -50.00  64.00   1.00    3.00    --   26.33 -57.00 -60.00  114
  4  \w     57.00 121.00   1.00    3.00    --   26.33 178.00  30.00   64
  5  \w     57.00 150.00   1.00    6.00    --   67.17 178.00-150.00   93
  6  \w     -9.00 104.00   1.00    6.00    --   67.17 -61.00 -90.00  113
  7  \w     20.00 147.00   1.00    6.00    --   67.17  45.00  30.00  127
  8  \w    -18.00 110.00   1.00    6.00    --   67.17 -77.00 -90.00  128
  9  \w     30.00 144.00   1.00    6.00    --   67.17  61.00  90.00  114
 10  \w     25.00 152.00   1.00    6.00    --   67.17  76.00 138.59  127
 11  \w     86.00 178.00   1.00   12.00    --  108.00 138.00   0.00   92
 12  \w     29.00 145.00   1.00   12.00    --  108.00 -65.00 -90.00  116
 13  \w     21.00 113.00   1.00   12.00    --  108.00-104.00 -30.00   92
 14  \w     31.00 147.00   1.00   12.00    --  108.00 -54.00 -90.00  116
 15  \w     86.00 178.00   1.00   12.00    --  108.00 138.00-120.00   92
 16  \w     71.00 178.00   1.00   12.00    --  108.00  65.00 120.00  107
 17  \w     25.00 178.00   1.00   12.00    --  108.00  21.00 120.00  153
 18  \w     71.00 178.00   1.00   12.00    --  108.00  65.00  30.00  107
 19  \w     25.00 119.00   1.00   12.00    --  108.00-119.00 104.35   94
 20  \w     29.00 145.00   1.00   12.00    --  108.00 -65.00  90.00  116
 21  \w     71.00 178.00   1.00   12.00    --  108.00  65.00 -30.00  107
 22  \w     23.00 151.00   1.00   12.00    --  108.00 -77.00  90.00  128
 23  \w     71.00 178.00   1.00   12.00    --  108.00  61.00  -1.04  107
 24  \w    152.00 178.00   1.00   12.00    --  108.00  11.00 -90.00   26
 25  \w     66.00 113.00   1.00   12.00    --  108.00-104.00 -90.00   47
 26  \w    102.00 147.00   1.00   12.00    --  108.00  11.00 -90.00   45
 27  \w     42.00  68.00   1.00   12.00    --  108.00  11.00 -90.00   26
 28  \w     59.00  99.00   1.00   12.00    --  108.00 -53.00  93.92   40
 29  \w     74.00  99.00   1.00   12.00    --  108.00  61.00  -1.04   25
 30  \w     64.00  90.00   1.00   12.00    --  108.00-104.00-180.00   26
 31  \w     76.00 115.00   1.00   12.00    --  108.00-113.00  76.46   39
 32  \w     31.00  57.00   1.00   12.00    --  108.00 -90.00  92.62   26
;
_diffrn_measurement_device 'four-circle diffractometer'
_diffrn_measurement_device_type 'SuperNova, Dual, Cu at zero, Eos'
_diffrn_measurement_method '\w scans'
_diffrn_orient_matrix_type 'CrysAlisPro convention (1999,Acta A55,543-557)'
_diffrn_orient_matrix_UB_11 -0.0593298000
_diffrn_orient_matrix_UB_12 0.0078174000
_diffrn_orient_matrix_UB_13 0.0534345000
_diffrn_orient_matrix_UB_21 -0.0861461000
_diffrn_orient_matrix_UB_22 -0.0044645000
_diffrn_orient_matrix_UB_23 -0.0757005000
_diffrn_orient_matrix_UB_31 -0.0011519000
_diffrn_orient_matrix_UB_32 -0.0694384000
_diffrn_orient_matrix_UB_33 0.0108596000
_diffrn_radiation_monochromator mirror
_diffrn_radiation_probe x-ray
_diffrn_radiation_type CuK\a
_diffrn_radiation_wavelength 1.54184
_diffrn_reflns_av_R_equivalents 0.0287
_diffrn_reflns_av_unetI/netI 0.0220
_diffrn_reflns_Laue_measured_fraction_full 0.996
_diffrn_reflns_Laue_measured_fraction_max 0.996
_diffrn_reflns_limit_h_max 18
_diffrn_reflns_limit_h_min -18
_diffrn_reflns_limit_k_max 20
_diffrn_reflns_limit_k_min -26
_diffrn_reflns_limit_l_max 20
_diffrn_reflns_limit_l_min -20
_diffrn_reflns_number 45423
_diffrn_reflns_point_group_measured_fraction_full 0.996
_diffrn_reflns_point_group_measured_fraction_max 0.996
_diffrn_reflns_theta_full 66.177
_diffrn_reflns_theta_max 66.177
_diffrn_reflns_theta_min 3.346
_diffrn_source 'micro-focus sealed X-ray tube'
_diffrn_source_type 'SuperNova (Cu) X-ray Source'
_exptl_absorpt_coefficient_mu 4.568
_exptl_absorpt_correction_T_max 1.00000
_exptl_absorpt_correction_T_min 0.66597
_exptl_absorpt_correction_type multi-scan
_exptl_absorpt_process_details
;
CrysAlisPro 1.171.38.41 (Rigaku Oxford Diffraction, 2015)
Empirical absorption correction using spherical harmonics,
 implemented in SCALE3 ABSPACK scaling algorithm.
;
_exptl_crystal_colour purple
_exptl_crystal_density_diffrn 1.381
_exptl_crystal_density_method 'not measured'
_exptl_crystal_description block
_exptl_crystal_F_000 2452
_refine_diff_density_max 1.356
_refine_diff_density_min -0.837
_refine_diff_density_rms 0.113
_refine_ls_extinction_method none
_refine_ls_goodness_of_fit_ref 1.018
_refine_ls_hydrogen_treatment constr
_refine_ls_matrix_type full
_refine_ls_number_parameters 680
_refine_ls_number_reflns 9940
_refine_ls_number_restraints 34
_refine_ls_restrained_S_all 1.054
_refine_ls_R_factor_all 0.0672
_refine_ls_R_factor_gt 0.0632
_refine_ls_shift/su_max 0.002
_refine_ls_shift/su_mean 0.000
_refine_ls_structure_factor_coef Fsqd
_refine_ls_weighting_details 'w=1/[\s^2^(Fo^2^)+(0.1499P)^2^+5.0503P] where P=(Fo^2^+2Fc^2^)/3'
_refine_ls_weighting_scheme calc
_refine_ls_wR_factor_gt 0.1976
_refine_ls_wR_factor_ref 0.2036
_reflns_Friedel_coverage 0.000
_reflns_number_gt 8943
_reflns_number_total 9940
_reflns_threshold_expression 'I > 2\s(I)'
_cod_data_source_file d0dt03074k2.cif
_cod_data_source_block ruox1rep_rt
_cod_depositor_comments 'Adding full bibliography for 7705632--7705637.cif.'
_cod_database_code 7705636
_shelx_shelxl_version_number 2017/1
_chemical_oxdiff_formula 'Ru C H N S P F O'
_shelx_space_group_comment
;
The symmetry employed for this shelxl refinement is uniquely defined
by the following loop, which should always be used as a source of
symmetry information in preference to the above space-group names.
They are only intended as comments.
;
_reflns_odcompleteness_completeness 97.74
_reflns_odcompleteness_iscentric 1
_reflns_odcompleteness_theta 66.97
_olex2_refinement_description
;
1. Fixed Uiso
 At 1.2 times of:
  All C(H) groups, All C(H,H) groups
 At 1.5 times of:
  All C(H,H,H) groups
2. Restrained distances
 Cl2-Cl1
 2.5 with sigma of 0.02
 O0AA-O3
 0.99 with sigma of 0.02
 C25-C24
 1.38 with sigma of 0.02
3. Rigid bond restraints
 Cl1, C55
 with sigma for 1-2 distances of 0.01 and sigma for 1-3 distances of 0.01
 Cl2, Cl1
 with sigma for 1-2 distances of 0.01 and sigma for 1-3 distances of 0.01
4. Uiso/Uaniso restraints and constraints
Cl2 \\sim Cl1: within 2A with sigma of 0.01 and sigma for terminal atoms of 0.02
Cl1 \\sim Cl2: within 2A with sigma of 0.01 and sigma for terminal atoms of 0.02
C24 \\sim C25: within 1.7A with sigma of 0.04 and sigma for terminal atoms of
0.08
Uanis(Cl1) \\sim Ueq: with sigma of 0.01 and sigma for terminal atoms of 0.02
Uanis(Cl2) \\sim Ueq: with sigma of 0.01 and sigma for terminal atoms of 0.02
Uanis(O0AA) \\sim Ueq: with sigma of 0.01 and sigma for terminal atoms of 0.02
Uanis(O3) \\sim Ueq, Uanis(O0AA) \\sim Ueq: with sigma of 0.01 and sigma for
terminal atoms of 0.02
5. Others
 Fixed Sof: F5(0.67) O3(0.7) O0AA(0.3)
6.a Secondary CH2 refined with riding coordinates:
 C21(H21A,H21B), C48(H48A,H48B)
6.b Aromatic/amide H refined with riding coordinates:
 C7(H7), C13(H13), C40(H40), C34(H34), C16(H16), C19(H19), C46(H46), C43(H43),
 C50(H50), C17(H17), C45(H45), C44(H44), C18(H18), C51(H51), C54(H54), C27(H27),
  C52(H52), C53(H53), C23(H23), C26(H26), C25(H25), C24(H24)
6.c Idealised Me refined as rotating group:
 C5(H5A,H5B,H5C), C11(H11A,H11B,H11C), C6(H6A,H6B,H6C), C10(H10A,H10B,H10C),
 C32(H32A,H32B,H32C), C31(H31A,H31B,H31C), C33(H33A,H33B,H33C), C12(H12A,H12B,
 H12C), C4(H4A,H4B,H4C), C39(H39A,H39B,H39C), C37(H37A,H37B,H37C), C38(H38A,
 H38B,H38C)
;
_olex2_date_sample_data_collection 2019-04-13
_olex2_submission_special_instructions 'No special instructions were received'
_oxdiff_exptl_absorpt_empirical_details
;
Empirical correction (ABSPACK) includes:
- Absorption correction using spherical harmonics
- Frame scaling
;
_oxdiff_exptl_absorpt_empirical_full_max 1.301
_oxdiff_exptl_absorpt_empirical_full_min 0.748

loop_
_space_group_symop_operation_xyz
'x, y, z'
'-x+1/2, y+1/2, -z+1/2'
'-x, -y, -z'
'x-1/2, -y-1/2, z-1/2'

loop_
_atom_site_label
_atom_site_type_symbol
_atom_site_fract_x
_atom_site_fract_y
_atom_site_fract_z
_atom_site_U_iso_or_equiv
_atom_site_adp_type
_atom_site_occupancy
_atom_site_site_symmetry_order
_atom_site_calc_flag
_atom_site_refinement_flags_posn
_atom_site_refinement_flags_adp
_atom_site_refinement_flags_occupancy
_atom_site_disorder_assembly
_atom_site_disorder_group
Ru01 Ru 0.64589(2) 0.43292(2) 0.30563(2) 0.04737(15) Uani 1 1 d . . . . .
S2 S 0.75577(7) 0.40511(5) 0.42782(6) 0.0565(3) Uani 1 1 d . . . . .
S1 S 0.73382(7) 0.37942(5) 0.24517(6) 0.0535(3) Uani 1 1 d . . . . .
P1 P 0.5069(2) 0.21298(10) 0.17616(14) 0.1178(7) Uani 1 1 d . . . . .
O2 O 0.5344(2) 0.43614(13) 0.20455(19) 0.0554(7) Uani 1 1 d . . . . .
O1 O 0.5874(2) 0.49904(13) 0.35121(18) 0.0531(6) Uani 1 1 d . . . . .
N1 N 0.6970(2) 0.50605(15) 0.2710(2) 0.0487(7) Uani 1 1 d . . . . .
N2 N 0.5698(2) 0.37037(15) 0.3328(2) 0.0512(8) Uani 1 1 d . . . . .
C28 C 0.4641(3) 0.41380(19) 0.2177(3) 0.0523(9) Uani 1 1 d . . . . .
C1 C 0.5845(3) 0.54988(19) 0.3124(2) 0.0483(8) Uani 1 1 d . . . . .
C14 C 0.6438(3) 0.55584(18) 0.2647(2) 0.0484(8) Uani 1 1 d . . . . .
C2 C 0.5280(3) 0.59885(19) 0.3170(3) 0.0526(9) Uani 1 1 d . . . . .
C41 C 0.4794(3) 0.37811(18) 0.2906(3) 0.0526(9) Uani 1 1 d . . . . .
C15 C 0.7741(3) 0.5012(2) 0.2475(3) 0.0535(9) Uani 1 1 d . . . . .
C7 C 0.5262(3) 0.64845(19) 0.2680(3) 0.0568(10) Uani 1 1 d . . . . .
H7 H 0.488143 0.680604 0.269201 0.068 Uiso 1 1 calc R . . . .
C13 C 0.6384(3) 0.60847(19) 0.2172(2) 0.0530(9) Uani 1 1 d . . . . .
H13 H 0.675950 0.612233 0.186406 0.064 Uiso 1 1 calc R . . . .
C29 C 0.3748(3) 0.4223(2) 0.1627(3) 0.0584(10) Uani 1 1 d . . . . .
C8 C 0.5784(3) 0.65391(19) 0.2160(3) 0.0550(9) Uani 1 1 d . . . . .
C20 C 0.8008(3) 0.4425(2) 0.2353(3) 0.0562(10) Uani 1 1 d . . . . .
C40 C 0.4050(3) 0.35767(19) 0.3111(3) 0.0571(10) Uani 1 1 d . . . . .
H40 H 0.414836 0.336123 0.358902 0.068 Uiso 1 1 calc R . . . .
C22 C 0.7269(4) 0.3317(3) 0.0999(3) 0.0705(12) Uani 1 1 d . . . . .
C42 C 0.6086(3) 0.32838(19) 0.3958(3) 0.0567(10) Uani 1 1 d . . . . .
C21 C 0.6684(3) 0.3635(2) 0.1380(3) 0.0645(11) Uani 1 1 d . . . . .
H21A H 0.616298 0.338420 0.134250 0.077 Uiso 1 1 calc R . . . .
H21B H 0.646551 0.401361 0.109622 0.077 Uiso 1 1 calc R . . . .
C35 C 0.3188(3) 0.3694(2) 0.2612(3) 0.0635(11) Uani 1 1 d . . . . .
C34 C 0.3064(3) 0.4003(2) 0.1859(3) 0.0640(11) Uani 1 1 d . . . . .
H34 H 0.247245 0.405619 0.150551 0.077 Uiso 1 1 calc R . . . .
C16 C 0.8291(3) 0.5504(2) 0.2437(3) 0.0669(12) Uani 1 1 d . . . . .
H16 H 0.814601 0.589730 0.254434 0.080 Uiso 1 1 calc R . . . .
C49 C 0.8267(3) 0.5052(2) 0.5195(3) 0.0641(11) Uani 1 1 d . . . . .
C47 C 0.6976(3) 0.3405(2) 0.4467(3) 0.0605(10) Uani 1 1 d . . . . .
C19 C 0.8791(4) 0.4331(3) 0.2174(4) 0.0731(14) Uani 1 1 d . . . . .
H19 H 0.897079 0.393935 0.209979 0.088 Uiso 1 1 calc R . . . .
F3 F 0.4871(5) 0.2403(3) 0.0912(3) 0.166(2) Uani 1 1 d . . . . .
C9 C 0.5614(4) 0.7084(2) 0.1586(3) 0.0674(12) Uani 1 1 d . . . . .
C3 C 0.4691(3) 0.5946(2) 0.3709(3) 0.0626(11) Uani 1 1 d . . . . .
C48 C 0.7567(4) 0.4564(3) 0.5120(3) 0.0681(12) Uani 1 1 d . . . . .
H48A H 0.697293 0.474577 0.500795 0.082 Uiso 1 1 calc R . . . .
H48B H 0.771813 0.433630 0.562150 0.082 Uiso 1 1 calc R . . . .
C46 C 0.7432(4) 0.3000(3) 0.5079(3) 0.0759(14) Uani 1 1 d . . . . .
H46 H 0.802101 0.308401 0.541612 0.091 Uiso 1 1 calc R . . . .
C43 C 0.5665(4) 0.2735(2) 0.4063(3) 0.0688(12) Uani 1 1 d . . . . .
H43 H 0.507845 0.264136 0.372778 0.083 Uiso 1 1 calc R . . . .
C30 C 0.3584(4) 0.4560(3) 0.0831(3) 0.0715(13) Uani 1 1 d . . . . .
C50 C 0.9146(4) 0.4973(3) 0.5678(3) 0.0812(15) Uani 1 1 d . . . . .
H50 H 0.932304 0.461824 0.597836 0.097 Uiso 1 1 calc R . . . .
C55 C 0.3551(4) 0.1317(4) 0.2769(4) 0.0905(17) Uani 1 1 d . U . . .
C17 C 0.9063(4) 0.5389(3) 0.2233(4) 0.0851(17) Uani 1 1 d . . . . .
H17 H 0.942010 0.571348 0.218326 0.102 Uiso 1 1 calc R . . . .
C45 C 0.7013(5) 0.2478(3) 0.5184(4) 0.0859(17) Uani 1 1 d . . . . .
H45 H 0.731352 0.221292 0.560134 0.103 Uiso 1 1 calc R . . . .
C44 C 0.6143(5) 0.2342(3) 0.4671(4) 0.0880(17) Uani 1 1 d . . . . .
H44 H 0.587567 0.197846 0.473869 0.106 Uiso 1 1 calc R . . . .
C5 C 0.5298(5) 0.5853(3) 0.4596(3) 0.0862(16) Uani 1 1 d . . . . .
H5A H 0.567253 0.550076 0.463614 0.129 Uiso 1 1 calc GR . . . .
H5B H 0.492498 0.579678 0.492369 0.129 Uiso 1 1 calc GR . . . .
H5C H 0.567683 0.620416 0.478073 0.129 Uiso 1 1 calc GR . . . .
C36 C 0.2348(4) 0.3515(3) 0.2815(3) 0.0787(15) Uani 1 1 d . . . . .
C18 C 0.9301(4) 0.4821(3) 0.2109(4) 0.0881(17) Uani 1 1 d . . . . .
H18 H 0.981990 0.475932 0.197554 0.106 Uiso 1 1 calc R . . . .
C11 C 0.5487(5) 0.7668(2) 0.1988(4) 0.0873(17) Uani 1 1 d . . . . .
H11A H 0.494039 0.764314 0.211763 0.131 Uiso 1 1 calc GR . . . .
H11B H 0.544305 0.800284 0.162642 0.131 Uiso 1 1 calc GR . . . .
H11C H 0.599621 0.772872 0.247566 0.131 Uiso 1 1 calc GR . . . .
C51 C 0.9785(5) 0.5430(4) 0.5719(4) 0.097(2) Uani 1 1 d . . . . .
H51 H 1.038640 0.537101 0.604686 0.116 Uiso 1 1 calc R . . . .
C6 C 0.4018(4) 0.5416(3) 0.3437(4) 0.0763(14) Uani 1 1 d . . . . .
H6A H 0.365828 0.546588 0.287561 0.115 Uiso 1 1 calc GR . . . .
H6B H 0.362886 0.541109 0.375561 0.115 Uiso 1 1 calc GR . . . .
H6C H 0.434690 0.503994 0.350808 0.115 Uiso 1 1 calc GR . . . .
C54 C 0.8018(5) 0.5589(3) 0.4764(4) 0.0818(15) Uani 1 1 d . . . . .
H54 H 0.741735 0.565560 0.444108 0.098 Uiso 1 1 calc R . . . .
F5 F 0.5626(6) 0.2703(3) 0.2172(4) 0.123(2) Uani 0.67 1 d . . P . .
C10 C 0.6410(5) 0.7184(3) 0.1280(4) 0.096(2) Uani 1 1 d . . . . .
H10A H 0.696143 0.722869 0.173425 0.144 Uiso 1 1 calc GR . . . .
H10B H 0.630452 0.754516 0.095445 0.144 Uiso 1 1 calc GR . . . .
H10C H 0.646137 0.684104 0.096151 0.144 Uiso 1 1 calc GR . . . .
C27 C 0.7449(5) 0.2703(3) 0.1106(4) 0.0894(17) Uani 1 1 d . . . . .
H27 H 0.716874 0.248136 0.140534 0.107 Uiso 1 1 calc R . . . .
C32 C 0.3915(5) 0.5229(3) 0.1005(4) 0.0944(19) Uani 1 1 d . . . . .
H32A H 0.359242 0.542628 0.131149 0.142 Uiso 1 1 calc GR . . . .
H32B H 0.380341 0.544013 0.050178 0.142 Uiso 1 1 calc GR . . . .
H32C H 0.455404 0.523373 0.130803 0.142 Uiso 1 1 calc GR . . . .
C31 C 0.4094(5) 0.4242(4) 0.0336(4) 0.103(2) Uani 1 1 d . . . . .
H31A H 0.473112 0.423119 0.064455 0.154 Uiso 1 1 calc GR . . . .
H31B H 0.399811 0.446090 -0.015845 0.154 Uiso 1 1 calc GR . . . .
H31C H 0.387069 0.383396 0.021315 0.154 Uiso 1 1 calc GR . . . .
C52 C 0.9554(5) 0.5948(3) 0.5301(5) 0.0967(19) Uani 1 1 d . . . . .
H52 H 0.998929 0.624622 0.534445 0.116 Uiso 1 1 calc R . . . .
Cl1 Cl 0.3508(7) 0.0612(4) 0.2688(7) 0.393(5) Uani 1 1 d D U . . .
C33 C 0.2565(5) 0.4584(4) 0.0308(4) 0.106(2) Uani 1 1 d . . . . .
H33A H 0.231612 0.418021 0.024524 0.158 Uiso 1 1 calc GR . . . .
H33B H 0.249757 0.474944 -0.021409 0.158 Uiso 1 1 calc GR . . . .
H33C H 0.224794 0.483560 0.057009 0.158 Uiso 1 1 calc GR . . . .
C12 C 0.4746(5) 0.6954(3) 0.0869(4) 0.107(2) Uani 1 1 d . . . . .
H12A H 0.483010 0.659413 0.059343 0.161 Uiso 1 1 calc GR . . . .
H12B H 0.461515 0.729179 0.050170 0.161 Uiso 1 1 calc GR . . . .
H12C H 0.424938 0.689338 0.106314 0.161 Uiso 1 1 calc GR . . . .
C53 C 0.8692(6) 0.6037(3) 0.4820(5) 0.105(2) Uani 1 1 d . . . . .
H53 H 0.853378 0.639316 0.452034 0.126 Uiso 1 1 calc R . . . .
F1 F 0.5939(6) 0.1811(4) 0.1719(6) 0.210(3) Uani 1 1 d . . . . .
F2 F 0.4514(5) 0.1538(3) 0.1376(4) 0.192(3) Uani 1 1 d . . . . .
C4 C 0.4159(5) 0.6529(3) 0.3674(5) 0.097(2) Uani 1 1 d . . . . .
H4A H 0.456942 0.686841 0.380743 0.146 Uiso 1 1 calc GR . . . .
H4B H 0.384356 0.650596 0.405479 0.146 Uiso 1 1 calc GR . . . .
H4C H 0.372831 0.658209 0.313803 0.146 Uiso 1 1 calc GR . . . .
C23 C 0.7688(6) 0.3645(4) 0.0542(4) 0.106(2) Uani 1 1 d . . . . .
H23 H 0.758210 0.405942 0.045906 0.128 Uiso 1 1 calc R . . . .
F7 F 0.5292(9) 0.1819(4) 0.2627(4) 0.257(5) Uani 1 1 d . . . . .
C26 C 0.8022(6) 0.2404(4) 0.0792(5) 0.116(3) Uani 1 1 d . . . . .
H26 H 0.811106 0.198786 0.087115 0.139 Uiso 1 1 calc R . . . .
C39 C 0.2570(5) 0.3206(5) 0.3612(5) 0.128(3) Uani 1 1 d . . . . .
H39A H 0.286413 0.282552 0.359675 0.191 Uiso 1 1 calc GR . . . .
H39B H 0.202140 0.313337 0.372485 0.191 Uiso 1 1 calc GR . . . .
H39C H 0.296793 0.345915 0.402732 0.191 Uiso 1 1 calc GR . . . .
C37 C 0.1719(6) 0.3135(5) 0.2138(5) 0.137(4) Uani 1 1 d . . . . .
H37A H 0.170429 0.329589 0.162607 0.205 Uiso 1 1 calc GR . . . .
H37B H 0.111868 0.314343 0.216735 0.205 Uiso 1 1 calc GR . . . .
H37C H 0.193467 0.272294 0.219042 0.205 Uiso 1 1 calc GR . . . .
F4 F 0.4211(6) 0.2424(4) 0.1837(8) 0.294(7) Uani 1 1 d . . . . .
C25 C 0.8460(8) 0.2713(6) 0.0367(7) 0.156(5) Uani 1 1 d D U . . .
H25 H 0.887625 0.251483 0.018230 0.187 Uiso 1 1 calc R . . . .
Cl2 Cl 0.3015(7) 0.1507(5) 0.3255(6) 0.454(6) Uani 1 1 d D U . . .
C38 C 0.1842(6) 0.4114(5) 0.2888(6) 0.138(3) Uani 1 1 d . . . . .
H38A H 0.216849 0.431312 0.338924 0.207 Uiso 1 1 calc GR . . . .
H38B H 0.123990 0.401803 0.287427 0.207 Uiso 1 1 calc GR . . . .
H38C H 0.180854 0.437892 0.244404 0.207 Uiso 1 1 calc GR . . . .
F6 F 0.6221(8) 0.2214(4) 0.2415(6) 0.092(4) Uani 0.379(14) 1 d . . . . .
C24 C 0.8274(8) 0.3342(7) 0.0206(6) 0.166(5) Uani 1 1 d D U . . .
H24 H 0.853594 0.355307 -0.011692 0.199 Uiso 1 1 calc R . . . .
O3 O 1.0234(7) 0.4348(6) 0.0376(7) 0.171(5) Uani 0.7 1 d D U P A 1
O0AA O 0.9323(18) 0.3685(13) -0.1331(16) 0.157(8) Uani 0.3 1 d D U P B 2

loop_
_atom_site_aniso_label
_atom_site_aniso_U_11
_atom_site_aniso_U_22
_atom_site_aniso_U_33
_atom_site_aniso_U_23
_atom_site_aniso_U_13
_atom_site_aniso_U_12
Ru01 0.0517(2) 0.0418(2) 0.0532(2) 0.00294(11) 0.02381(16) 0.00312(11)
S2 0.0564(5) 0.0587(6) 0.0568(6) 0.0049(4) 0.0223(5) 0.0077(4)
S1 0.0572(6) 0.0479(5) 0.0585(6) -0.0021(4) 0.0237(4) 0.0062(4)
P1 0.160(2) 0.0856(12) 0.1099(14) -0.0188(10) 0.0484(14) -0.0190(13)
O2 0.0575(17) 0.0553(17) 0.0581(17) 0.0053(12) 0.0257(14) -0.0004(12)
O1 0.0617(16) 0.0466(15) 0.0598(16) 0.0068(12) 0.0322(13) 0.0064(12)
N1 0.0521(17) 0.0463(17) 0.0526(17) -0.0036(14) 0.0241(14) -0.0009(14)
N2 0.0603(19) 0.0413(17) 0.0567(19) 0.0042(14) 0.0260(16) 0.0031(14)
C28 0.058(2) 0.043(2) 0.059(2) -0.0036(17) 0.0236(19) 0.0002(17)
C1 0.053(2) 0.046(2) 0.048(2) -0.0004(16) 0.0214(17) 0.0003(17)
C14 0.054(2) 0.0458(19) 0.047(2) -0.0032(16) 0.0197(17) -0.0063(16)
C2 0.061(2) 0.046(2) 0.054(2) -0.0026(17) 0.0247(19) 0.0018(17)
C41 0.060(2) 0.042(2) 0.059(2) -0.0035(16) 0.0259(19) -0.0021(17)
C15 0.050(2) 0.057(2) 0.058(2) -0.0052(18) 0.0255(18) -0.0037(17)
C7 0.068(3) 0.041(2) 0.065(2) -0.0020(18) 0.028(2) 0.0040(18)
C13 0.064(2) 0.048(2) 0.053(2) -0.0025(17) 0.0283(19) -0.0054(18)
C29 0.060(2) 0.055(2) 0.060(3) -0.0063(19) 0.021(2) -0.0026(19)
C8 0.071(3) 0.042(2) 0.053(2) -0.0006(17) 0.0216(19) -0.0028(18)
C20 0.054(2) 0.058(2) 0.060(2) -0.0064(19) 0.0235(19) -0.0024(18)
C40 0.065(3) 0.047(2) 0.065(2) -0.0048(18) 0.030(2) -0.0067(18)
C22 0.074(3) 0.074(3) 0.057(3) -0.014(2) 0.015(2) -0.002(2)
C42 0.073(3) 0.043(2) 0.060(2) 0.0040(17) 0.031(2) 0.0060(19)
C21 0.063(3) 0.063(3) 0.063(3) -0.009(2) 0.016(2) 0.000(2)
C35 0.064(3) 0.061(3) 0.072(3) -0.016(2) 0.030(2) -0.013(2)
C34 0.059(2) 0.064(3) 0.067(3) -0.008(2) 0.020(2) -0.007(2)
C16 0.064(3) 0.061(3) 0.084(3) -0.008(2) 0.037(2) -0.008(2)
C49 0.073(3) 0.069(3) 0.052(2) -0.009(2) 0.023(2) 0.000(2)
C47 0.073(3) 0.052(2) 0.064(2) 0.0111(19) 0.033(2) 0.014(2)
C19 0.063(3) 0.074(4) 0.090(4) -0.009(3) 0.037(3) 0.006(2)
F3 0.208(6) 0.174(5) 0.092(3) 0.027(3) 0.021(3) -0.044(5)
C9 0.090(3) 0.053(2) 0.062(3) 0.008(2) 0.029(2) -0.003(2)
C3 0.072(3) 0.053(2) 0.077(3) -0.003(2) 0.044(2) 0.005(2)
C48 0.075(3) 0.080(3) 0.055(2) -0.005(2) 0.029(2) 0.001(2)
C46 0.084(3) 0.076(3) 0.073(3) 0.021(3) 0.034(3) 0.025(3)
C43 0.091(3) 0.046(2) 0.076(3) 0.007(2) 0.037(3) 0.000(2)
C30 0.065(3) 0.082(3) 0.061(3) 0.004(2) 0.013(2) -0.003(2)
C50 0.078(3) 0.088(4) 0.071(3) 0.000(3) 0.017(3) -0.001(3)
C55 0.074(3) 0.103(4) 0.099(4) -0.013(4) 0.036(3) -0.007(3)
C17 0.064(3) 0.087(4) 0.119(5) -0.008(3) 0.050(3) -0.019(3)
C45 0.109(5) 0.068(3) 0.088(4) 0.030(3) 0.043(4) 0.028(3)
C44 0.124(5) 0.049(3) 0.102(4) 0.020(3) 0.053(4) 0.006(3)
C5 0.109(5) 0.098(4) 0.067(3) -0.004(3) 0.050(3) 0.002(4)
C36 0.063(3) 0.102(4) 0.078(3) -0.017(3) 0.034(2) -0.022(3)
C18 0.067(3) 0.095(4) 0.120(5) -0.009(4) 0.055(3) -0.001(3)
C11 0.129(5) 0.049(3) 0.092(4) 0.015(3) 0.048(4) 0.012(3)
C51 0.075(4) 0.129(6) 0.080(4) -0.020(4) 0.017(3) -0.012(4)
C6 0.074(3) 0.077(3) 0.094(4) -0.005(3) 0.049(3) -0.002(3)
C54 0.084(4) 0.074(3) 0.078(4) 0.001(3) 0.017(3) -0.002(3)
F5 0.187(7) 0.078(4) 0.113(5) -0.033(3) 0.065(5) -0.041(4)
C10 0.130(5) 0.071(4) 0.109(5) 0.028(3) 0.071(4) 0.005(3)
C27 0.105(4) 0.075(4) 0.081(4) -0.021(3) 0.023(3) 0.005(3)
C32 0.097(4) 0.079(4) 0.091(4) 0.022(3) 0.011(3) -0.004(3)
C31 0.117(6) 0.129(6) 0.064(4) -0.008(3) 0.032(4) 0.010(4)
C52 0.095(5) 0.091(5) 0.103(5) -0.025(4) 0.032(4) -0.025(4)
Cl1 0.377(8) 0.271(6) 0.502(9) -0.008(6) 0.111(7) 0.031(6)
C33 0.085(4) 0.125(6) 0.085(4) 0.022(4) 0.000(3) -0.007(4)
C12 0.115(5) 0.098(5) 0.080(4) 0.029(3) -0.003(4) -0.018(4)
C53 0.142(7) 0.069(4) 0.108(5) 0.000(3) 0.047(5) -0.013(4)
F1 0.218(8) 0.158(6) 0.265(9) -0.031(6) 0.097(7) 0.034(6)
F2 0.227(7) 0.125(5) 0.198(7) -0.057(4) 0.039(5) -0.051(5)
C4 0.128(5) 0.073(4) 0.125(5) 0.013(3) 0.086(5) 0.033(4)
C23 0.130(6) 0.113(6) 0.087(4) 0.004(4) 0.050(4) 0.004(5)
F7 0.460(16) 0.169(7) 0.118(5) 0.000(5) 0.067(7) -0.043(9)
C26 0.126(6) 0.108(6) 0.107(5) -0.038(5) 0.032(5) 0.027(5)
C39 0.103(5) 0.186(9) 0.104(5) 0.018(6) 0.050(4) -0.043(6)
C37 0.125(6) 0.192(9) 0.107(5) -0.042(6) 0.056(5) -0.096(7)
F4 0.203(8) 0.200(9) 0.446(17) -0.146(10) 0.071(10) 0.057(7)
C25 0.144(8) 0.196(12) 0.133(8) -0.071(8) 0.053(7) 0.035(8)
Cl2 0.495(9) 0.471(9) 0.409(9) -0.054(7) 0.172(8) 0.069(7)
C38 0.111(6) 0.169(9) 0.162(9) -0.017(7) 0.083(6) 0.025(6)
F6 0.128(9) 0.074(7) 0.083(6) 0.000(4) 0.048(6) -0.003(5)
C24 0.178(10) 0.245(14) 0.112(6) -0.039(8) 0.097(7) -0.035(10)
O3 0.109(6) 0.234(11) 0.196(9) -0.100(8) 0.087(6) -0.066(6)
O0AA 0.146(11) 0.173(12) 0.151(11) 0.006(9) 0.050(8) 0.015(9)

loop_
_atom_type_symbol
_atom_type_description
_atom_type_scat_dispersion_real
_atom_type_scat_dispersion_imag
_atom_type_scat_source
C C 0.0181 0.0091 'International Tables Vol C Tables 4.2.6.8 and 6.1.1.4'
H H 0.0000 0.0000 'International Tables Vol C Tables 4.2.6.8 and 6.1.1.4'
Cl Cl 0.3639 0.7018 'International Tables Vol C Tables 4.2.6.8 and 6.1.1.4'
F F 0.0727 0.0534 'International Tables Vol C Tables 4.2.6.8 and 6.1.1.4'
N N 0.0311 0.0180 'International Tables Vol C Tables 4.2.6.8 and 6.1.1.4'
O O 0.0492 0.0322 'International Tables Vol C Tables 4.2.6.8 and 6.1.1.4'
P P 0.2955 0.4335 'International Tables Vol C Tables 4.2.6.8 and 6.1.1.4'
Ru Ru 0.0552 3.2960 'International Tables Vol C Tables 4.2.6.8 and 6.1.1.4'
S S 0.3331 0.5567 'International Tables Vol C Tables 4.2.6.8 and 6.1.1.4'

loop_
_geom_angle_atom_site_label_1
_geom_angle_atom_site_label_2
_geom_angle_atom_site_label_3
_geom_angle
_geom_angle_site_symmetry_1
_geom_angle_site_symmetry_3
_geom_angle_publ_flag
S1 Ru01 S2 85.50(4) . . ?
O2 Ru01 S2 164.49(9) . . ?
O2 Ru01 S1 94.88(9) . . ?
O2 Ru01 O1 87.16(12) . . ?
O1 Ru01 S2 96.66(9) . . ?
O1 Ru01 S1 164.34(9) . . ?
N1 Ru01 S2 104.33(10) . . ?
N1 Ru01 S1 84.58(10) . . ?
N1 Ru01 O2 91.14(13) . . ?
N1 Ru01 O1 79.85(13) . . ?
N1 Ru01 N2 167.38(14) . . ?
N2 Ru01 S2 84.93(11) . . ?
N2 Ru01 S1 104.96(10) . . ?
N2 Ru01 O2 79.98(13) . . ?
N2 Ru01 O1 90.69(13) . . ?
C47 S2 Ru01 96.74(16) . . ?
C47 S2 C48 101.6(2) . . ?
C48 S2 Ru01 112.16(18) . . ?
C20 S1 Ru01 96.40(15) . . ?
C20 S1 C21 100.8(2) . . ?
C21 S1 Ru01 110.69(16) . . ?
F3 P1 F5 91.6(4) . . ?
F3 P1 F1 91.1(5) . . ?
F3 P1 F2 90.4(4) . . ?
F3 P1 F7 177.3(5) . . ?
F3 P1 F6 114.0(4) . . ?
F5 P1 F2 178.0(4) . . ?
F5 P1 F7 90.0(4) . . ?
F5 P1 F6 48.5(4) . . ?
F1 P1 F5 91.4(5) . . ?
F1 P1 F2 88.3(5) . . ?
F1 P1 F7 86.7(6) . . ?
F1 P1 F6 50.8(4) . . ?
F2 P1 F7 88.0(4) . . ?
F2 P1 F6 130.3(5) . . ?
F7 P1 F6 65.7(5) . . ?
F4 P1 F3 91.6(6) . . ?
F4 P1 F5 89.3(5) . . ?
F4 P1 F1 177.2(7) . . ?
F4 P1 F2 90.8(5) . . ?
F4 P1 F7 90.6(7) . . ?
F4 P1 F6 128.4(5) . . ?
C28 O2 Ru01 111.2(3) . . ?
C1 O1 Ru01 110.4(2) . . ?
C14 N1 Ru01 112.2(3) . . ?
C14 N1 C15 127.0(4) . . ?
C15 N1 Ru01 120.4(3) . . ?
C41 N2 Ru01 112.3(3) . . ?
C41 N2 C42 126.7(4) . . ?
C42 N2 Ru01 120.6(3) . . ?
O2 C28 C41 117.9(4) . . ?
O2 C28 C29 122.1(4) . . ?
C29 C28 C41 120.0(4) . . ?
O1 C1 C14 117.7(4) . . ?
O1 C1 C2 122.4(4) . . ?
C2 C1 C14 120.0(4) . . ?
N1 C14 C1 112.1(3) . . ?
N1 C14 C13 128.3(4) . . ?
C13 C14 C1 119.6(4) . . ?
C1 C2 C3 120.6(4) . . ?
C7 C2 C1 116.5(4) . . ?
C7 C2 C3 122.8(4) . . ?
N2 C41 C28 112.0(4) . . ?
N2 C41 C40 128.1(4) . . ?
C40 C41 C28 119.9(4) . . ?
C20 C15 N1 116.5(4) . . ?
C20 C15 C16 119.1(4) . . ?
C16 C15 N1 124.1(4) . . ?
C2 C7 H7 117.6 . . ?
C2 C7 C8 124.8(4) . . ?
C8 C7 H7 117.6 . . ?
C14 C13 H13 119.7 . . ?
C8 C13 C14 120.7(4) . . ?
C8 C13 H13 119.7 . . ?
C28 C29 C30 120.5(4) . . ?
C34 C29 C28 116.5(4) . . ?
C34 C29 C30 123.0(4) . . ?
C7 C8 C9 118.7(4) . . ?
C13 C8 C7 118.1(4) . . ?
C13 C8 C9 123.2(4) . . ?
C15 C20 S1 119.2(3) . . ?
C19 C20 S1 120.3(4) . . ?
C19 C20 C15 120.5(4) . . ?
C41 C40 H40 120.0 . . ?
C35 C40 C41 120.1(4) . . ?
C35 C40 H40 120.0 . . ?
C27 C22 C21 122.0(6) . . ?
C27 C22 C23 117.9(6) . . ?
C23 C22 C21 120.1(6) . . ?
N2 C42 C43 124.4(4) . . ?
C47 C42 N2 116.4(4) . . ?
C47 C42 C43 119.0(4) . . ?
S1 C21 H21A 109.7 . . ?
S1 C21 H21B 109.7 . . ?
C22 C21 S1 109.7(3) . . ?
C22 C21 H21A 109.7 . . ?
C22 C21 H21B 109.7 . . ?
H21A C21 H21B 108.2 . . ?
C40 C35 C34 118.3(4) . . ?
C40 C35 C36 123.0(5) . . ?
C34 C35 C36 118.7(5) . . ?
C29 C34 C35 124.8(5) . . ?
C29 C34 H34 117.6 . . ?
C35 C34 H34 117.6 . . ?
C15 C16 H16 120.9 . . ?
C17 C16 C15 118.3(5) . . ?
C17 C16 H16 120.9 . . ?
C50 C49 C48 121.1(5) . . ?
C50 C49 C54 119.0(6) . . ?
C54 C49 C48 119.9(5) . . ?
C42 C47 S2 119.6(3) . . ?
C46 C47 S2 119.7(4) . . ?
C46 C47 C42 120.5(5) . . ?
C20 C19 H19 120.3 . . ?
C18 C19 C20 119.4(5) . . ?
C18 C19 H19 120.3 . . ?
C8 C9 C10 111.3(4) . . ?
C8 C9 C12 107.5(4) . . ?
C11 C9 C8 112.3(4) . . ?
C11 C9 C10 107.2(5) . . ?
C11 C9 C12 108.8(5) . . ?
C10 C9 C12 109.8(5) . . ?
C2 C3 C5 109.8(4) . . ?
C6 C3 C2 110.4(4) . . ?
C6 C3 C5 109.6(5) . . ?
C4 C3 C2 111.2(4) . . ?
C4 C3 C5 107.1(5) . . ?
C4 C3 C6 108.6(5) . . ?
S2 C48 H48A 110.1 . . ?
S2 C48 H48B 110.1 . . ?
C49 C48 S2 108.0(3) . . ?
C49 C48 H48A 110.1 . . ?
C49 C48 H48B 110.1 . . ?
H48A C48 H48B 108.4 . . ?
C47 C46 H46 120.0 . . ?
C45 C46 C47 120.0(6) . . ?
C45 C46 H46 120.0 . . ?
C42 C43 H43 120.6 . . ?
C44 C43 C42 118.7(6) . . ?
C44 C43 H43 120.6 . . ?
C29 C30 C32 109.9(4) . . ?
C29 C30 C31 109.9(5) . . ?
C29 C30 C33 112.1(5) . . ?
C31 C30 C32 109.8(6) . . ?
C31 C30 C33 108.1(5) . . ?
C33 C30 C32 107.0(5) . . ?
C49 C50 H50 120.2 . . ?
C49 C50 C51 119.6(6) . . ?
C51 C50 H50 120.2 . . ?
Cl1 C55 O0AA 94.7(11) . 4_566 ?
Cl2 C55 Cl1 109.0(8) . . ?
Cl2 C55 O0AA 79.4(10) . 4_566 ?
C16 C17 H17 119.2 . . ?
C18 C17 C16 121.6(5) . . ?
C18 C17 H17 119.2 . . ?
C46 C45 H45 119.8 . . ?
C46 C45 C44 120.3(5) . . ?
C44 C45 H45 119.8 . . ?
C43 C44 C45 121.4(6) . . ?
C43 C44 H44 119.3 . . ?
C45 C44 H44 119.3 . . ?
C3 C5 H5A 109.5 . . ?
C3 C5 H5B 109.5 . . ?
C3 C5 H5C 109.5 . . ?
H5A C5 H5B 109.5 . . ?
H5A C5 H5C 109.5 . . ?
H5B C5 H5C 109.5 . . ?
C35 C36 C38 107.6(6) . . ?
C39 C36 C35 113.2(5) . . ?
C39 C36 C37 111.6(7) . . ?
C39 C36 C38 105.7(7) . . ?
C37 C36 C35 109.9(5) . . ?
C37 C36 C38 108.6(7) . . ?
C19 C18 H18 119.5 . . ?
C17 C18 C19 121.0(5) . . ?
C17 C18 H18 119.5 . . ?
C9 C11 H11A 109.5 . . ?
C9 C11 H11B 109.5 . . ?
C9 C11 H11C 109.5 . . ?
H11A C11 H11B 109.5 . . ?
H11A C11 H11C 109.5 . . ?
H11B C11 H11C 109.5 . . ?
C50 C51 H51 119.1 . . ?
C52 C51 C50 121.8(7) . . ?
C52 C51 H51 119.1 . . ?
C3 C6 H6A 109.5 . . ?
C3 C6 H6B 109.5 . . ?
C3 C6 H6C 109.5 . . ?
H6A C6 H6B 109.5 . . ?
H6A C6 H6C 109.5 . . ?
H6B C6 H6C 109.5 . . ?
C49 C54 H54 120.4 . . ?
C49 C54 C53 119.3(6) . . ?
C53 C54 H54 120.4 . . ?
F6 F5 P1 74.3(5) . . ?
C9 C10 H10A 109.5 . . ?
C9 C10 H10B 109.5 . . ?
C9 C10 H10C 109.5 . . ?
H10A C10 H10B 109.5 . . ?
H10A C10 H10C 109.5 . . ?
H10B C10 H10C 109.5 . . ?
C22 C27 H27 118.5 . . ?
C26 C27 C22 123.0(8) . . ?
C26 C27 H27 118.5 . . ?
C30 C32 H32A 109.5 . . ?
C30 C32 H32B 109.5 . . ?
C30 C32 H32C 109.5 . . ?
H32A C32 H32B 109.5 . . ?
H32A C32 H32C 109.5 . . ?
H32B C32 H32C 109.5 . . ?
C30 C31 H31A 109.5 . . ?
C30 C31 H31B 109.5 . . ?
C30 C31 H31C 109.5 . . ?
H31A C31 H31B 109.5 . . ?
H31A C31 H31C 109.5 . . ?
H31B C31 H31C 109.5 . . ?
C51 C52 H52 120.2 . . ?
C51 C52 C53 119.7(7) . . ?
C53 C52 H52 120.2 . . ?
C55 Cl1 Cl2 34.1(4) . . ?
C30 C33 H33A 109.5 . . ?
C30 C33 H33B 109.5 . . ?
C30 C33 H33C 109.5 . . ?
H33A C33 H33B 109.5 . . ?
H33A C33 H33C 109.5 . . ?
H33B C33 H33C 109.5 . . ?
C9 C12 H12A 109.5 . . ?
C9 C12 H12B 109.5 . . ?
C9 C12 H12C 109.5 . . ?
H12A C12 H12B 109.5 . . ?
H12A C12 H12C 109.5 . . ?
H12B C12 H12C 109.5 . . ?
C54 C53 H53 119.7 . . ?
C52 C53 C54 120.5(7) . . ?
C52 C53 H53 119.7 . . ?
F6 F1 P1 72.8(6) . . ?
C3 C4 H4A 109.5 . . ?
C3 C4 H4B 109.5 . . ?
C3 C4 H4C 109.5 . . ?
H4A C4 H4B 109.5 . . ?
H4A C4 H4C 109.5 . . ?
H4B C4 H4C 109.5 . . ?
C22 C23 H23 120.1 . . ?
C22 C23 C24 119.8(9) . . ?
C24 C23 H23 120.1 . . ?
C27 C26 H26 119.8 . . ?
C25 C26 C27 120.4(9) . . ?
C25 C26 H26 119.8 . . ?
C36 C39 H39A 109.5 . . ?
C36 C39 H39B 109.5 . . ?
C36 C39 H39C 109.5 . . ?
H39A C39 H39B 109.5 . . ?
H39A C39 H39C 109.5 . . ?
H39B C39 H39C 109.5 . . ?
C36 C37 H37A 109.5 . . ?
C36 C37 H37B 109.5 . . ?
C36 C37 H37C 109.5 . . ?
H37A C37 H37B 109.5 . . ?
H37A C37 H37C 109.5 . . ?
H37B C37 H37C 109.5 . . ?
C26 C25 H25 120.4 . . ?
C26 C25 C24 119.2(9) . . ?
C24 C25 H25 120.4 . . ?
C55 Cl2 Cl1 37.0(5) . . ?
C55 Cl2 O0AA 54.3(9) . 4_566 ?
O0AA Cl2 Cl1 62.9(8) 4_566 . ?
C36 C38 H38A 109.5 . . ?
C36 C38 H38B 109.5 . . ?
C36 C38 H38C 109.5 . . ?
H38A C38 H38B 109.5 . . ?
H38A C38 H38C 109.5 . . ?
H38B C38 H38C 109.5 . . ?
F5 F6 P1 57.2(5) . . ?
F5 F6 F1 103.5(8) . . ?
F1 F6 P1 56.4(5) . . ?
C23 C24 C25 119.5(9) . . ?
C23 C24 H24 120.3 . . ?
C25 C24 H24 120.3 . . ?
C55 O0AA Cl2 46.3(8) 4_665 4_665 ?

loop_
_geom_bond_atom_site_label_1
_geom_bond_atom_site_label_2
_geom_bond_distance
_geom_bond_site_symmetry_2
_geom_bond_publ_flag
Ru01 S2 2.3284(11) . ?
Ru01 S1 2.3272(10) . ?
Ru01 O2 2.022(3) . ?
Ru01 O1 2.025(3) . ?
Ru01 N1 1.983(3) . ?
Ru01 N2 1.984(3) . ?
S2 C47 1.780(5) . ?
S2 C48 1.856(5) . ?
S1 C20 1.783(5) . ?
S1 C21 1.844(5) . ?
P1 F3 1.540(5) . ?
P1 F5 1.562(6) . ?
P1 F1 1.558(8) . ?
P1 F2 1.583(6) . ?
P1 F7 1.593(7) . ?
P1 F4 1.539(8) . ?
P1 F6 1.788(11) . ?
O2 C28 1.297(5) . ?
O1 C1 1.303(5) . ?
N1 C14 1.358(5) . ?
N1 C15 1.409(5) . ?
N2 C41 1.366(6) . ?
N2 C42 1.410(5) . ?
C28 C41 1.451(6) . ?
C28 C29 1.415(6) . ?
C1 C14 1.454(6) . ?
C1 C2 1.414(6) . ?
C14 C13 1.413(6) . ?
C2 C7 1.383(6) . ?
C2 C3 1.535(6) . ?
C41 C40 1.406(6) . ?
C15 C20 1.398(6) . ?
C15 C16 1.398(6) . ?
C7 H7 0.9300 . ?
C7 C8 1.426(6) . ?
C13 H13 0.9300 . ?
C13 C8 1.367(6) . ?
C29 C34 1.360(7) . ?
C29 C30 1.526(7) . ?
C8 C9 1.531(6) . ?
C20 C19 1.383(7) . ?
C40 H40 0.9300 . ?
C40 C35 1.362(7) . ?
C22 C21 1.482(7) . ?
C22 C27 1.380(8) . ?
C22 C23 1.398(9) . ?
C42 C47 1.401(7) . ?
C42 C43 1.418(6) . ?
C21 H21A 0.9700 . ?
C21 H21B 0.9700 . ?
C35 C34 1.440(7) . ?
C35 C36 1.529(7) . ?
C34 H34 0.9300 . ?
C16 H16 0.9300 . ?
C16 C17 1.397(7) . ?
C49 C48 1.508(7) . ?
C49 C50 1.359(8) . ?
C49 C54 1.386(8) . ?
C47 C46 1.391(7) . ?
C19 H19 0.9300 . ?
C19 C18 1.369(8) . ?
C9 C11 1.511(7) . ?
C9 C10 1.534(8) . ?
C9 C12 1.532(8) . ?
C3 C5 1.537(8) . ?
C3 C6 1.535(7) . ?
C3 C4 1.520(7) . ?
C48 H48A 0.9700 . ?
C48 H48B 0.9700 . ?
C46 H46 0.9300 . ?
C46 C45 1.365(9) . ?
C43 H43 0.9300 . ?
C43 C44 1.379(8) . ?
C30 C32 1.556(8) . ?
C30 C31 1.536(9) . ?
C30 C33 1.548(8) . ?
C50 H50 0.9300 . ?
C50 C51 1.404(9) . ?
C55 Cl1 1.556(10) . ?
C55 Cl2 1.450(11) . ?
C55 O0AA 1.63(3) 4_566 ?
C17 H17 0.9300 . ?
C17 C18 1.344(9) . ?
C45 H45 0.9300 . ?
C45 C44 1.386(9) . ?
C44 H44 0.9300 . ?
C5 H5A 0.9600 . ?
C5 H5B 0.9600 . ?
C5 H5C 0.9600 . ?
C36 C39 1.487(9) . ?
C36 C37 1.512(8) . ?
C36 C38 1.565(10) . ?
C18 H18 0.9300 . ?
C11 H11A 0.9600 . ?
C11 H11B 0.9600 . ?
C11 H11C 0.9600 . ?
C51 H51 0.9300 . ?
C51 C52 1.337(11) . ?
C6 H6A 0.9600 . ?
C6 H6B 0.9600 . ?
C6 H6C 0.9600 . ?
C54 H54 0.9300 . ?
C54 C53 1.423(9) . ?
F5 F6 1.391(12) . ?
C10 H10A 0.9600 . ?
C10 H10B 0.9600 . ?
C10 H10C 0.9600 . ?
C27 H27 0.9300 . ?
C27 C26 1.373(10) . ?
C32 H32A 0.9600 . ?
C32 H32B 0.9600 . ?
C32 H32C 0.9600 . ?
C31 H31A 0.9600 . ?
C31 H31B 0.9600 . ?
C31 H31C 0.9600 . ?
C52 H52 0.9300 . ?
C52 C53 1.340(11) . ?
Cl1 Cl2 2.447(11) . ?
C33 H33A 0.9600 . ?
C33 H33B 0.9600 . ?
C33 H33C 0.9600 . ?
C12 H12A 0.9600 . ?
C12 H12B 0.9600 . ?
C12 H12C 0.9600 . ?
C53 H53 0.9300 . ?
F1 F6 1.451(12) . ?
C4 H4A 0.9600 . ?
C4 H4B 0.9600 . ?
C4 H4C 0.9600 . ?
C23 H23 0.9300 . ?
C23 C24 1.417(13) . ?
C26 H26 0.9300 . ?
C26 C25 1.356(15) . ?
C39 H39A 0.9600 . ?
C39 H39B 0.9600 . ?
C39 H39C 0.9600 . ?
C37 H37A 0.9600 . ?
C37 H37B 0.9600 . ?
C37 H37C 0.9600 . ?
C25 H25 0.9300 . ?
C25 C24 1.423(13) . ?
Cl2 O0AA 1.97(3) 4_566 ?
C38 H38A 0.9600 . ?
C38 H38B 0.9600 . ?
C38 H38C 0.9600 . ?
C24 H24 0.9300 . ?
